data_7117367
loop_
_publ_author_name
'Lara Hettmanczyk'
'Sinja Manck'
'Carolin Hoyer'
'Stephan Hohloch'
'Biprajit Sarkar'

_publ_section_title
;
 Heterobimetallic complexes with redox-active mesoionic carbenes as
 metalloligands: electrochemical properties, electronic structures and
 catalysis
;
_journal_name_full Chem.Commun.
_journal_page_first 10949
_journal_paper_doi 10.1039/C5cc01578B
_journal_volume 51
_journal_year 2015
_chemical_formula_sum 'C25 H30 B F4 Fe N3'
_chemical_formula_weight 515.18
_chemical_name_systematic
;
 ?
;
_space_group_IT_number 2
_symmetry_cell_setting triclinic
_symmetry_space_group_name_Hall '-P 1'
_symmetry_space_group_name_H-M 'P -1'
_atom_sites_solution_hydrogens geom
_atom_sites_solution_primary direct
_atom_sites_solution_secondary difmap
_audit_creation_method SHELXL-97
_audit_update_record
;
2013-10-10 deposited with the CCDC.
2015-05-28 downloaded from the CCDC.
;
_cell_angle_alpha 104.047(3)
_cell_angle_beta 91.109(4)
_cell_angle_gamma 101.147(3)
_cell_formula_units_Z 2
_cell_length_a 8.5466(6)
_cell_length_b 9.9789(6)
_cell_length_c 14.7438(10)
_cell_measurement_reflns_used 5300
_cell_measurement_temperature 100(2)
_cell_measurement_theta_max 28.69
_cell_measurement_theta_min 1.43
_cell_volume 1193.92(14)
_computing_cell_refinement 'Bruker Kappa Apex II suite, 2008'
_computing_data_collection 'Bruker Kappa Apex II suite, 2008'
_computing_data_reduction 'Bruker Kappa Apex II suite, 2008'
_computing_structure_refinement 'SHELXL-97 (Sheldrick, 2008)'
_diffrn_ambient_temperature 100(2)
_diffrn_measured_fraction_theta_full 0.972
_diffrn_measured_fraction_theta_max 0.972
_diffrn_measurement_device_type 'Bruker Kappa Apex II duo'
_diffrn_measurement_method 'omega phi scans'
_diffrn_radiation_monochromator graphite
_diffrn_radiation_source 'fine-focus sealed tube'
_diffrn_radiation_type MoK\a
_diffrn_radiation_wavelength 0.71073
_diffrn_reflns_av_R_equivalents 0.0269
_diffrn_reflns_av_sigmaI/netI 0.0205
_diffrn_reflns_limit_h_max 11
_diffrn_reflns_limit_h_min -11
_diffrn_reflns_limit_k_max 13
_diffrn_reflns_limit_k_min -13
_diffrn_reflns_limit_l_max 19
_diffrn_reflns_limit_l_min -19
_diffrn_reflns_number 40810
_diffrn_reflns_theta_full 28.69
_diffrn_reflns_theta_max 28.69
_diffrn_reflns_theta_min 1.43
_exptl_absorpt_coefficient_mu 0.681
_exptl_absorpt_correction_T_max 0.970
_exptl_absorpt_correction_T_min 0.821
_exptl_absorpt_correction_type numerical
_exptl_absorpt_process_details 'Blessing, 1995'
_exptl_crystal_colour orange
_exptl_crystal_density_diffrn 1.433
_exptl_crystal_density_method 'not measured'
_exptl_crystal_description needle
_exptl_crystal_F_000 536
_exptl_crystal_size_max 0.38
_exptl_crystal_size_mid 0.11
_exptl_crystal_size_min 0.06
_refine_diff_density_max 1.472
_refine_diff_density_min -0.456
_refine_diff_density_rms 0.085
_refine_ls_extinction_method none
_refine_ls_goodness_of_fit_ref 1.062
_refine_ls_hydrogen_treatment constr
_refine_ls_matrix_type full
_refine_ls_number_parameters 308
_refine_ls_number_reflns 6005
_refine_ls_number_restraints 0
_refine_ls_restrained_S_all 1.062
_refine_ls_R_factor_all 0.0523
_refine_ls_R_factor_gt 0.0445
_refine_ls_shift/su_max 0.001
_refine_ls_shift/su_mean 0.000
_refine_ls_structure_factor_coef Fsqd
_refine_ls_weighting_details 'calc w=1/[\s^2^(Fo^2^)+(0.0705P)^2^+1.4797P] where P=(Fo^2^+2Fc^2^)/3'
_refine_ls_weighting_scheme calc
_refine_ls_wR_factor_gt 0.1229
_refine_ls_wR_factor_ref 0.1290
_reflns_number_gt 5300
_reflns_number_total 6005
_reflns_threshold_expression >2\s(I)
_cod_data_source_file c5cc01578b2.cif
_cod_data_source_block sarb02
_cod_original_cell_volume 1193.91(14)
_cod_original_sg_symbol_H-M P-1
_cod_database_code 7117367

loop_
_symmetry_equiv_pos_as_xyz
'x, y, z'
'-x, -y, -z'

loop_
_atom_site_label
_atom_site_type_symbol
_atom_site_fract_x
_atom_site_fract_y
_atom_site_fract_z
_atom_site_U_iso_or_equiv
_atom_site_adp_type
_atom_site_occupancy
_atom_site_symmetry_multiplicity
_atom_site_calc_flag
_atom_site_refinement_flags
_atom_site_disorder_assembly
_atom_site_disorder_group
Fe1 Fe 0.70504(3) 0.80845(3) 0.935566(19) 0.01336(10) Uani 1 1 d . . .
F3 F -0.00288(18) 0.57258(19) 0.76487(12) 0.0389(4) Uani 1 1 d . . .
F1 F 0.1886(2) 0.5247(2) 0.85406(15) 0.0520(5) Uani 1 1 d . . .
F2 F 0.2605(2) 0.6151(2) 0.73096(12) 0.0443(4) Uani 1 1 d . . .
F4 F 0.1794(2) 0.7496(2) 0.85958(18) 0.0633(7) Uani 1 1 d . . .
N3 N 0.7099(2) 0.37064(18) 0.83261(12) 0.0143(3) Uani 1 1 d . . .
N2 N 0.6596(2) 0.27453(19) 0.75284(12) 0.0168(3) Uani 1 1 d . . .
N1 N 0.5496(2) 0.32704(18) 0.71564(12) 0.0151(3) Uani 1 1 d . . .
C13 C 0.4814(3) 0.2561(2) 0.62137(14) 0.0174(4) Uani 1 1 d . . .
C18 C 0.3295(3) 0.1689(2) 0.61008(15) 0.0188(4) Uani 1 1 d . . .
C2 C 0.6354(2) 0.4824(2) 0.84655(13) 0.0130(4) Uani 1 1 d . . .
C5 C 0.7838(3) 0.7726(2) 1.05843(14) 0.0173(4) Uani 1 1 d . . .
H5 H 0.8601 0.8330 1.1034 0.021 Uiso 1 1 calc R . .
C22 C 0.2365(3) 0.1433(2) 0.69327(15) 0.0203(4) Uani 1 1 d . . .
H22 H 0.2825 0.2195 0.7481 0.024 Uiso 1 1 calc R . .
C17 C 0.2726(3) 0.1006(2) 0.51794(16) 0.0234(4) Uani 1 1 d . . .
H17 H 0.1725 0.0408 0.5065 0.028 Uiso 1 1 calc R . .
C19 C 0.7350(3) 0.3834(2) 0.56609(16) 0.0235(5) Uani 1 1 d . . .
H19 H 0.7716 0.3970 0.6317 0.028 Uiso 1 1 calc R . .
C3 C 0.6645(2) 0.5991(2) 0.92991(13) 0.0136(4) Uani 1 1 d . . .
C1 C 0.5296(2) 0.4523(2) 0.76931(14) 0.0161(4) Uani 1 1 d . . .
H1 H 0.4591 0.5068 0.7567 0.019 Uiso 1 1 calc R . .
C25 C 0.8355(2) 0.3461(2) 0.89209(15) 0.0178(4) Uani 1 1 d . . .
H25C H 0.8323 0.2466 0.8802 0.027 Uiso 1 1 calc R . .
H25A H 0.8184 0.3828 0.9568 0.027 Uiso 1 1 calc R . .
H25B H 0.9380 0.3929 0.8783 0.027 Uiso 1 1 calc R . .
C7 C 0.5414(2) 0.6618(2) 0.97733(14) 0.0159(4) Uani 1 1 d . . .
H7 H 0.4327 0.6371 0.9594 0.019 Uiso 1 1 calc R . .
C14 C 0.5752(3) 0.2806(2) 0.54815(15) 0.0194(4) Uani 1 1 d . . .
C15 C 0.5106(3) 0.2094(3) 0.45748(16) 0.0246(5) Uani 1 1 d . . .
H15 H 0.5682 0.2222 0.4063 0.030 Uiso 1 1 calc R . .
C16 C 0.3617(3) 0.1199(3) 0.44309(16) 0.0263(5) Uani 1 1 d . . .
H16 H 0.3212 0.0723 0.3824 0.032 Uiso 1 1 calc R . .
C11 C 0.8291(3) 1.0023(2) 0.92870(18) 0.0264(5) Uani 1 1 d . . .
H11 H 0.9069 1.0626 0.9727 0.032 Uiso 1 1 calc R . .
C21 C 0.8627(3) 0.3288(3) 0.50565(19) 0.0286(5) Uani 1 1 d . . .
H21A H 0.9610 0.3977 0.5197 0.043 Uiso 1 1 calc R . .
H21B H 0.8288 0.3119 0.4407 0.043 Uiso 1 1 calc R . .
H21C H 0.8789 0.2424 0.5184 0.043 Uiso 1 1 calc R . .
C20 C 0.7145(3) 0.5266(3) 0.5533(2) 0.0345(6) Uani 1 1 d . . .
H20A H 0.8161 0.5910 0.5649 0.052 Uiso 1 1 calc R . .
H20B H 0.6414 0.5631 0.5967 0.052 Uiso 1 1 calc R . .
H20C H 0.6730 0.5158 0.4904 0.052 Uiso 1 1 calc R . .
C9 C 0.5867(3) 0.8962(3) 0.8508(2) 0.0379(7) Uani 1 1 d . . .
H9 H 0.4775 0.8734 0.8341 0.046 Uiso 1 1 calc R . .
C23 C 0.2599(4) 0.0048(3) 0.71280(19) 0.0391(7) Uani 1 1 d . . .
H23A H 0.2013 -0.0113 0.7654 0.059 Uiso 1 1 calc R . .
H23B H 0.3714 0.0100 0.7266 0.059 Uiso 1 1 calc R . .
H23C H 0.2216 -0.0714 0.6587 0.059 Uiso 1 1 calc R . .
C24 C 0.0606(3) 0.1470(5) 0.6801(2) 0.0521(10) Uani 1 1 d . . .
H24A H 0.0071 0.1304 0.7342 0.078 Uiso 1 1 calc R . .
H24B H 0.0128 0.0752 0.6255 0.078 Uiso 1 1 calc R . .
H24C H 0.0507 0.2378 0.6722 0.078 Uiso 1 1 calc R . .
C8 C 0.7062(5) 0.8311(3) 0.80243(18) 0.0456(9) Uani 1 1 d . . .
H8 H 0.6888 0.7580 0.7481 0.055 Uiso 1 1 calc R . .
B1 B 0.1555(3) 0.6150(3) 0.8009(2) 0.0254(5) Uani 1 1 d . . .
C6 C 0.6162(3) 0.7686(2) 1.05682(14) 0.0167(4) Uani 1 1 d . . .
H6 H 0.5646 0.8260 1.1003 0.020 Uiso 1 1 calc R . .
C4 C 0.8152(2) 0.6690(2) 0.97984(14) 0.0156(4) Uani 1 1 d . . .
H4 H 0.9149 0.6501 0.9638 0.019 Uiso 1 1 calc R . .
C10 C 0.6653(3) 1.0014(3) 0.92845(19) 0.0282(5) Uani 1 1 d . . .
H10 H 0.6164 1.0607 0.9724 0.034 Uiso 1 1 calc R . .
C12 C 0.8572(3) 0.8977(3) 0.8520(2) 0.0350(6) Uani 1 1 d . . .
H12 H 0.9558 0.8758 0.8363 0.042 Uiso 1 1 calc R . .

loop_
_atom_site_aniso_label
_atom_site_aniso_U_11
_atom_site_aniso_U_22
_atom_site_aniso_U_33
_atom_site_aniso_U_23
_atom_site_aniso_U_13
_atom_site_aniso_U_12
Fe1 0.01473(15) 0.01240(15) 0.01379(15) 0.00592(10) 0.00132(10) 0.00139(10)
F3 0.0236(8) 0.0472(10) 0.0429(9) 0.0075(8) -0.0076(7) 0.0061(7)
F1 0.0303(9) 0.0717(14) 0.0644(13) 0.0489(11) -0.0056(8) -0.0040(8)
F2 0.0357(9) 0.0715(13) 0.0381(9) 0.0255(9) 0.0137(7) 0.0249(9)
F4 0.0347(10) 0.0459(11) 0.0871(16) -0.0236(11) 0.0030(10) 0.0059(8)
N3 0.0134(8) 0.0136(8) 0.0162(8) 0.0053(6) 0.0002(6) 0.0015(6)
N2 0.0163(8) 0.0156(8) 0.0180(8) 0.0039(6) 0.0008(6) 0.0021(6)
N1 0.0150(8) 0.0150(8) 0.0145(8) 0.0033(6) -0.0005(6) 0.0017(6)
C13 0.0214(10) 0.0158(9) 0.0132(9) 0.0015(7) -0.0014(7) 0.0025(8)
C18 0.0212(10) 0.0181(10) 0.0151(9) 0.0033(7) -0.0008(7) 0.0007(8)
C2 0.0133(8) 0.0122(9) 0.0137(9) 0.0047(7) 0.0022(7) 0.0007(7)
C5 0.0217(10) 0.0160(9) 0.0140(9) 0.0042(7) -0.0017(7) 0.0031(7)
C22 0.0184(10) 0.0234(11) 0.0154(9) 0.0029(8) 0.0007(7) -0.0016(8)
C17 0.0257(11) 0.0211(10) 0.0191(10) 0.0029(8) -0.0038(8) -0.0027(8)
C19 0.0230(11) 0.0237(11) 0.0207(10) 0.0038(8) 0.0048(8) -0.0010(8)
C3 0.0161(9) 0.0116(8) 0.0134(8) 0.0048(7) 0.0004(7) 0.0018(7)
C1 0.0162(9) 0.0159(9) 0.0162(9) 0.0046(7) 0.0009(7) 0.0023(7)
C25 0.0172(9) 0.0173(9) 0.0207(10) 0.0079(8) -0.0022(7) 0.0043(7)
C7 0.0167(9) 0.0144(9) 0.0172(9) 0.0063(7) 0.0032(7) 0.0015(7)
C14 0.0222(10) 0.0188(10) 0.0158(9) 0.0031(8) 0.0018(8) 0.0023(8)
C15 0.0324(12) 0.0247(11) 0.0153(10) 0.0043(8) 0.0034(8) 0.0029(9)
C16 0.0335(13) 0.0249(11) 0.0158(10) 0.0017(8) -0.0031(9) 0.0000(9)
C11 0.0281(12) 0.0164(10) 0.0368(13) 0.0156(9) -0.0020(10) -0.0018(8)
C21 0.0262(12) 0.0248(12) 0.0359(13) 0.0095(10) 0.0080(10) 0.0050(9)
C20 0.0285(13) 0.0206(12) 0.0512(17) 0.0053(11) 0.0103(11) 0.0016(9)
C9 0.0297(13) 0.0353(14) 0.0546(17) 0.0349(13) -0.0157(12) -0.0075(11)
C23 0.066(2) 0.0237(12) 0.0278(13) 0.0077(10) 0.0193(13) 0.0068(12)
C24 0.0234(13) 0.109(3) 0.0248(13) 0.0171(16) 0.0026(10) 0.0139(16)
C8 0.100(3) 0.0192(12) 0.0147(11) 0.0104(9) 0.0006(13) -0.0013(14)
B1 0.0190(12) 0.0294(14) 0.0277(13) 0.0079(10) 0.0021(10) 0.0040(10)
C6 0.0221(10) 0.0149(9) 0.0137(9) 0.0052(7) 0.0049(7) 0.0030(7)
C4 0.0167(9) 0.0152(9) 0.0150(9) 0.0041(7) -0.0012(7) 0.0035(7)
C10 0.0328(13) 0.0192(11) 0.0400(14) 0.0180(10) 0.0105(10) 0.0090(9)
C12 0.0377(14) 0.0318(13) 0.0489(16) 0.0285(12) 0.0251(12) 0.0139(11)

loop_
_atom_type_symbol
_atom_type_description
_atom_type_scat_dispersion_real
_atom_type_scat_dispersion_imag
_atom_type_scat_source
H H 0.0000 0.0000 'International Tables Vol C Tables 4.2.6.8 and 6.1.1.4'
C C 0.0033 0.0016 'International Tables Vol C Tables 4.2.6.8 and 6.1.1.4'
N N 0.0061 0.0033 'International Tables Vol C Tables 4.2.6.8 and 6.1.1.4'
F F 0.0171 0.0103 'International Tables Vol C Tables 4.2.6.8 and 6.1.1.4'
Fe Fe 0.3463 0.8444 'International Tables Vol C Tables 4.2.6.8 and 6.1.1.4'
B B 0.0013 0.0007 'International Tables Vol C Tables 4.2.6.8 and 6.1.1.4'

loop_
_geom_angle_atom_site_label_1
_geom_angle_atom_site_label_2
_geom_angle_atom_site_label_3
_geom_angle
_geom_angle_site_symmetry_1
_geom_angle_site_symmetry_3
C8 Fe1 C3 108.32(10) . .
C8 Fe1 C12 41.12(14) . .
C3 Fe1 C12 122.72(10) . .
C8 Fe1 C7 123.32(11) . .
C3 Fe1 C7 41.27(8) . .
C12 Fe1 C7 159.58(11) . .
C8 Fe1 C4 123.49(12) . .
C3 Fe1 C4 41.19(8) . .
C12 Fe1 C4 106.50(10) . .
C7 Fe1 C4 69.50(8) . .
C8 Fe1 C9 40.97(14) . .
C3 Fe1 C9 124.47(10) . .
C12 Fe1 C9 68.93(12) . .
C7 Fe1 C9 107.93(10) . .
C4 Fe1 C9 160.82(12) . .
C8 Fe1 C11 67.88(11) . .
C3 Fe1 C11 158.05(9) . .
C12 Fe1 C11 40.10(11) . .
C7 Fe1 C11 159.06(10) . .
C4 Fe1 C11 121.42(9) . .
C9 Fe1 C11 67.83(10) . .
C8 Fe1 C10 67.95(11) . .
C3 Fe1 C10 160.65(10) . .
C12 Fe1 C10 67.87(10) . .
C7 Fe1 C10 123.59(9) . .
C4 Fe1 C10 156.93(10) . .
C9 Fe1 C10 40.25(12) . .
C11 Fe1 C10 39.99(10) . .
C8 Fe1 C6 159.02(13) . .
C3 Fe1 C6 68.60(8) . .
C12 Fe1 C6 158.21(12) . .
C7 Fe1 C6 40.64(8) . .
C4 Fe1 C6 68.78(8) . .
C9 Fe1 C6 122.41(11) . .
C11 Fe1 C6 122.87(10) . .
C10 Fe1 C6 107.68(9) . .
C8 Fe1 C5 159.36(13) . .
C3 Fe1 C5 68.43(8) . .
C12 Fe1 C5 122.15(11) . .
C7 Fe1 C5 68.60(8) . .
C4 Fe1 C5 40.61(8) . .
C9 Fe1 C5 157.64(12) . .
C11 Fe1 C5 107.08(9) . .
C10 Fe1 C5 121.94(10) . .
C6 Fe1 C5 40.60(8) . .
N2 N3 C2 113.07(16) . .
N2 N3 C25 118.01(17) . .
C2 N3 C25 128.92(17) . .
N3 N2 N1 103.50(16) . .
N2 N1 C1 113.06(17) . .
N2 N1 C13 118.49(17) . .
C1 N1 C13 127.99(18) . .
C18 C13 C14 124.99(19) . .
C18 C13 N1 118.55(18) . .
C14 C13 N1 116.46(18) . .
C17 C18 C13 115.8(2) . .
C17 C18 C22 122.1(2) . .
C13 C18 C22 122.08(18) . .
N3 C2 C1 104.75(17) . .
N3 C2 C3 123.96(18) . .
C1 C2 C3 131.21(19) . .
C4 C5 C6 108.67(18) . .
C4 C5 Fe1 69.24(11) . .
C6 C5 Fe1 69.60(11) . .
C18 C22 C24 112.6(2) . .
C18 C22 C23 109.47(19) . .
C24 C22 C23 112.0(3) . .
C16 C17 C18 121.5(2) . .
C14 C19 C21 112.89(19) . .
C14 C19 C20 110.1(2) . .
C21 C19 C20 111.1(2) . .
C4 C3 C7 108.45(17) . .
C4 C3 C2 127.34(18) . .
C7 C3 C2 124.20(18) . .
C4 C3 Fe1 69.84(11) . .
C7 C3 Fe1 69.64(11) . .
C2 C3 Fe1 127.30(14) . .
N1 C1 C2 105.62(18) . .
C6 C7 C3 107.41(18) . .
C6 C7 Fe1 70.20(11) . .
C3 C7 Fe1 69.09(11) . .
C13 C14 C15 116.3(2) . .
C13 C14 C19 121.72(19) . .
C15 C14 C19 122.0(2) . .
C16 C15 C14 120.7(2) . .
C17 C16 C15 120.8(2) . .
C10 C11 C12 109.1(2) . .
C10 C11 Fe1 70.02(13) . .
C12 C11 Fe1 69.64(14) . .
C10 C9 C8 107.0(2) . .
C10 C9 Fe1 69.93(14) . .
C8 C9 Fe1 68.97(15) . .
C9 C8 C12 108.0(2) . .
C9 C8 Fe1 70.05(15) . .
C12 C8 Fe1 69.71(15) . .
F2 B1 F4 108.8(2) . .
F2 B1 F3 111.9(2) . .
F4 B1 F3 109.7(2) . .
F2 B1 F1 109.2(2) . .
F4 B1 F1 107.7(2) . .
F3 B1 F1 109.4(2) . .
C7 C6 C5 108.30(18) . .
C7 C6 Fe1 69.16(11) . .
C5 C6 Fe1 69.79(11) . .
C5 C4 C3 107.16(18) . .
C5 C4 Fe1 70.15(12) . .
C3 C4 Fe1 68.96(11) . .
C11 C10 C9 108.8(2) . .
C11 C10 Fe1 69.99(13) . .
C9 C10 Fe1 69.81(14) . .
C11 C12 C8 107.1(2) . .
C11 C12 Fe1 70.26(14) . .
C8 C12 Fe1 69.16(15) . .

loop_
_geom_bond_atom_site_label_1
_geom_bond_atom_site_label_2
_geom_bond_distance
_geom_bond_site_symmetry_2
Fe1 C8 2.030(2) .
Fe1 C3 2.0313(19) .
Fe1 C12 2.037(2) .
Fe1 C7 2.039(2) .
Fe1 C4 2.043(2) .
Fe1 C9 2.044(2) .
Fe1 C11 2.045(2) .
Fe1 C10 2.046(2) .
Fe1 C6 2.052(2) .
Fe1 C5 2.055(2) .
F3 B1 1.391(3) .
F1 B1 1.392(3) .
F2 B1 1.381(3) .
F4 B1 1.384(3) .
N3 N2 1.327(2) .
N3 C2 1.363(3) .
N3 C25 1.466(3) .
N2 N1 1.330(2) .
N1 C1 1.351(3) .
N1 C13 1.451(3) .
C13 C18 1.398(3) .
C13 C14 1.398(3) .
C18 C17 1.394(3) .
C18 C22 1.521(3) .
C2 C1 1.376(3) .
C2 C3 1.453(3) .
C5 C4 1.422(3) .
C5 C6 1.425(3) .
C22 C24 1.521(4) .
C22 C23 1.527(4) .
C17 C16 1.384(3) .
C19 C14 1.517(3) .
C19 C21 1.521(3) .
C19 C20 1.528(4) .
C3 C4 1.433(3) .
C3 C7 1.434(3) .
C7 C6 1.421(3) .
C14 C15 1.398(3) .
C15 C16 1.385(3) .
C11 C10 1.399(4) .
C11 C12 1.400(4) .
C9 C10 1.407(4) .
C9 C8 1.426(5) .
C8 C12 1.428(5) .
